data_7232942
loop_
_publ_author_name
'Barton, Benita'
'de Jager, Lize'
'Hosten, Eric C.'

_publ_section_title
;
 Comparing the host behaviour of
 N,N&#x2032;-bis(9-phenyl-9-thioxanthenyl)ethylenediamine and
 N,N&#x2032;-bis(9-phenyl-9-xanthenyl)ethylenediamine in the presence of
 various alkylated aromatic and aniline guests: crystal engineering
 considerations
;
_journal_issue 29
_journal_name_full CrystEngComm
_journal_page_first 4387
_journal_paper_doi 10.1039/C9CE00823C
_journal_volume 21
_journal_year 2019
_chemical_formula_moiety 'C40 H32 N2 O2, C9 H12'
_chemical_formula_sum 'C49 H44 N2 O2'
_chemical_formula_weight 692.86
_chemical_melting_point 488.15
_chemical_name_common 'N,N-bis(9-phenyl-9-xanthenyl)ethylenediamine: cumene (1:1)'
_space_group_crystal_system triclinic
_space_group_IT_number 2
_space_group_name_Hall '-P 1'
_space_group_name_H-M_alt 'P -1'
_symmetry_space_group_name_Hall '-P 1'
_symmetry_space_group_name_H-M 'P -1'
_atom_sites_solution_hydrogens mixed
_atom_sites_solution_primary dual
_audit_creation_method SHELXL-2018/3
_audit_update_record
;
2019-03-27 deposited with the CCDC.    2019-06-24 downloaded from the CCDC.
;
_cell_angle_alpha 109.272(2)
_cell_angle_beta 92.888(2)
_cell_angle_gamma 97.644(2)
_cell_formula_units_Z 2
_cell_length_a 9.1545(5)
_cell_length_b 14.6714(7)
_cell_length_c 15.1254(8)
_cell_measurement_reflns_used 9736
_cell_measurement_temperature 200(2)
_cell_measurement_theta_max 28.19
_cell_measurement_theta_min 2.26
_cell_volume 1890.93(17)
_computing_cell_refinement 'APEX2 v2011.4-1 (Bruker AXS)'
_computing_data_collection 'Bruker Instrument Service v2011.4.0.0'
_computing_data_reduction 'SAINT V7.68A (Bruker AXS, 2009)'
_computing_molecular_graphics 'Ortep-3 for Windows (Farrugia, 2012)'
_computing_publication_material 'PLATON (Spek, 2009) and MERCURY (Macrae, 2008)'
_computing_structure_refinement 'SHELXL-2018/3 (Sheldrick, 2015) and ShelXle (H\"ubschle, 2011)'
_computing_structure_solution 'SHELXT-2018/2 (Sheldrick, 2015)'
_diffrn_ambient_temperature 200(2)
_diffrn_detector_area_resol_mean 8.3333
_diffrn_measured_fraction_theta_full 0.999
_diffrn_measured_fraction_theta_max 0.989
_diffrn_measurement_device_type 'Bruker APEX-II CCD'
_diffrn_measurement_method '\f and \w scans'
_diffrn_radiation_monochromator graphite
_diffrn_radiation_source 'sealed tube'
_diffrn_radiation_type MoK\a
_diffrn_radiation_wavelength 0.71073
_diffrn_reflns_av_R_equivalents 0.0217
_diffrn_reflns_av_unetI/netI 0.0195
_diffrn_reflns_Laue_measured_fraction_full 0.999
_diffrn_reflns_Laue_measured_fraction_max 0.989
_diffrn_reflns_limit_h_max 12
_diffrn_reflns_limit_h_min -12
_diffrn_reflns_limit_k_max 19
_diffrn_reflns_limit_k_min -15
_diffrn_reflns_limit_l_max 18
_diffrn_reflns_limit_l_min -20
_diffrn_reflns_number 53340
_diffrn_reflns_point_group_measured_fraction_full 0.999
_diffrn_reflns_point_group_measured_fraction_max 0.989
_diffrn_reflns_theta_full 25.242
_diffrn_reflns_theta_max 28.364
_diffrn_reflns_theta_min 2.256
_exptl_absorpt_coefficient_mu 0.074
_exptl_absorpt_correction_T_max 1.0000
_exptl_absorpt_correction_T_min 0.9487
_exptl_absorpt_correction_type numerical
_exptl_absorpt_process_details 'SADABS V2008/1 (Bruker AXS)'
_exptl_crystal_colour colourless
_exptl_crystal_density_diffrn 1.217
_exptl_crystal_density_method 'not measured'
_exptl_crystal_description block
_exptl_crystal_F_000 736
_exptl_crystal_size_max 0.582
_exptl_crystal_size_mid 0.241
_exptl_crystal_size_min 0.154
_refine_diff_density_max 0.843
_refine_diff_density_min -0.683
_refine_diff_density_rms 0.055
_refine_ls_extinction_method none
_refine_ls_goodness_of_fit_ref 1.042
_refine_ls_hydrogen_treatment mixed
_refine_ls_matrix_type full
_refine_ls_number_parameters 452
_refine_ls_number_reflns 9360
_refine_ls_number_restraints 20
_refine_ls_restrained_S_all 1.046
_refine_ls_R_factor_all 0.0868
_refine_ls_R_factor_gt 0.0667
_refine_ls_shift/su_max 0.000
_refine_ls_shift/su_mean 0.000
_refine_ls_structure_factor_coef Fsqd
_refine_ls_weighting_details 'w=1/[\s^2^(Fo^2^)+(0.1016P)^2^+1.1407P] where P=(Fo^2^+2Fc^2^)/3'
_refine_ls_weighting_scheme calc
_refine_ls_wR_factor_gt 0.1855
_refine_ls_wR_factor_ref 0.2038
_reflns_Friedel_coverage 0.000
_reflns_number_gt 7030
_reflns_number_total 9360
_reflns_threshold_expression 'I > 2\s(I)'
_cod_data_source_file c9ce00823c2.cif
_cod_data_source_block ia252
_cod_depositor_comments 'Adding full bibliography for 7232939--7232944.cif.'
_cod_original_cell_volume 1890.92(17)
_cod_database_code 7232942
_shelx_shelxl_version_number 2018/3
_shelx_space_group_comment
;
The symmetry employed for this shelxl refinement is uniquely defined
by the following loop, which should always be used as a source of
symmetry information in preference to the above space-group names.
They are only intended as comments.
;
_shelx_estimated_absorpt_t_min 0.958
_shelx_estimated_absorpt_t_max 0.989

loop_
_space_group_symop_operation_xyz
'x, y, z'
'-x, -y, -z'

loop_
_atom_site_label
_atom_site_type_symbol
_atom_site_fract_x
_atom_site_fract_y
_atom_site_fract_z
_atom_site_U_iso_or_equiv
_atom_site_adp_type
_atom_site_occupancy
_atom_site_site_symmetry_order
_atom_site_calc_flag
_atom_site_refinement_flags_posn
_atom_site_refinement_flags_adp
_atom_site_refinement_flags_occupancy
_atom_site_disorder_assembly
_atom_site_disorder_group
O1 O 0.66551(15) 0.04462(11) 0.31756(12) 0.0441(4) Uani 1 1 d . . . . .
O2 O 0.12076(16) 0.55203(11) 0.22432(11) 0.0479(4) Uani 1 1 d . . . . .
N1 N 0.47200(17) 0.10617(11) 0.10316(10) 0.0290(3) Uani 1 1 d . . . . .
N2 N -0.04498(18) 0.60699(12) 0.47092(12) 0.0311(3) Uani 1 1 d . . . . .
C11 C 0.50798(18) 0.14042(12) 0.20640(11) 0.0255(3) Uani 1 1 d . . . . .
C12 C 0.5257(2) 0.01546(13) 0.05197(12) 0.0309(4) Uani 1 1 d . . . . .
H12A H 0.487351 -0.036667 0.076766 0.037 Uiso 1 1 calc R U . . .
H12B H 0.635270 0.025683 0.061107 0.037 Uiso 1 1 calc R U . . .
C21 C -0.02331(18) 0.64721(12) 0.39420(12) 0.0264(3) Uani 1 1 d . . . . .
C22 C 0.0229(2) 0.52031(14) 0.46205(15) 0.0372(4) Uani 1 1 d . . . . .
H22A H 0.132110 0.537610 0.468119 0.045 Uiso 1 1 calc R U . . .
H22B H -0.008934 0.470275 0.399294 0.045 Uiso 1 1 calc R U . . .
C111 C 0.43427(19) 0.06315(12) 0.24392(11) 0.0264(3) Uani 1 1 d . . . . .
C112 C 0.5141(2) 0.02092(13) 0.29558(13) 0.0316(4) Uani 1 1 d . . . . .
C113 C 0.4456(2) -0.05043(15) 0.32840(15) 0.0403(4) Uani 1 1 d . . . . .
H113 H 0.502472 -0.078013 0.364340 0.048 Uiso 1 1 calc R U . . .
C114 C 0.2954(2) -0.08080(14) 0.30854(15) 0.0402(4) Uani 1 1 d . . . . .
H114 H 0.248247 -0.129918 0.330332 0.048 Uiso 1 1 calc R U . . .
C115 C 0.2126(2) -0.04002(14) 0.25692(14) 0.0374(4) Uani 1 1 d . . . . .
H115 H 0.108746 -0.060969 0.243140 0.045 Uiso 1 1 calc R U . . .
C116 C 0.2819(2) 0.03131(13) 0.22552(13) 0.0325(4) Uani 1 1 d . . . . .
H116 H 0.224253 0.059421 0.190513 0.039 Uiso 1 1 calc R U . . .
C121 C 0.67499(19) 0.15911(12) 0.23288(11) 0.0269(3) Uani 1 1 d . . . . .
C122 C 0.74272(19) 0.11125(12) 0.28421(13) 0.0301(4) Uani 1 1 d . . . . .
C123 C 0.8956(2) 0.12935(14) 0.30737(15) 0.0382(4) Uani 1 1 d . . . . .
H123 H 0.939872 0.095150 0.342284 0.046 Uiso 1 1 calc R U . . .
C124 C 0.9821(2) 0.19699(16) 0.27941(15) 0.0410(4) Uani 1 1 d . . . . .
H124 H 1.086391 0.209374 0.294651 0.049 Uiso 1 1 calc R U . . .
C125 C 0.9168(2) 0.24698(17) 0.22904(16) 0.0467(5) Uani 1 1 d . . . . .
H125 H 0.975935 0.294176 0.210054 0.056 Uiso 1 1 calc R U . . .
C126 C 0.7652(2) 0.22792(16) 0.20651(15) 0.0400(4) Uani 1 1 d . . . . .
H126 H 0.721236 0.262718 0.172080 0.048 Uiso 1 1 calc R U . . .
C131 C 0.4468(2) 0.23609(13) 0.25070(13) 0.0322(4) Uani 1 1 d . . . . .
C132 C 0.4867(3) 0.28853(16) 0.34524(16) 0.0537(6) Uani 1 1 d . . . . .
H132 H 0.551525 0.265052 0.380674 0.064 Uiso 1 1 calc R U . . .
C133 C 0.4334(4) 0.37467(19) 0.3889(2) 0.0727(9) Uani 1 1 d . . . . .
H133 H 0.460309 0.409104 0.454130 0.087 Uiso 1 1 calc R U . . .
C134 C 0.3418(3) 0.41047(18) 0.3382(2) 0.0694(9) Uani 1 1 d . . . . .
H134 H 0.307176 0.470399 0.367774 0.083 Uiso 1 1 calc R U . . .
C135 C 0.3008(3) 0.35940(17) 0.2450(2) 0.0600(7) Uani 1 1 d . . . . .
H135 H 0.236858 0.383817 0.209877 0.072 Uiso 1 1 calc R U . . .
C136 C 0.3520(2) 0.27158(15) 0.20080(18) 0.0428(5) Uani 1 1 d . . . . .
H136 H 0.321510 0.236105 0.136169 0.051 Uiso 1 1 calc R U . . .
C211 C 0.14073(19) 0.67122(13) 0.38168(13) 0.0282(3) Uani 1 1 d . . . . .
C212 C 0.2017(2) 0.62323(13) 0.30096(14) 0.0334(4) Uani 1 1 d . . . . .
C213 C 0.3525(2) 0.64397(16) 0.29177(17) 0.0443(5) Uani 1 1 d . . . . .
H213 H 0.392158 0.609397 0.235781 0.053 Uiso 1 1 calc R U . . .
C214 C 0.4430(2) 0.71438(16) 0.36382(17) 0.0444(5) Uani 1 1 d . . . . .
H214 H 0.545630 0.728711 0.357927 0.053 Uiso 1 1 calc R U . . .
C215 C 0.3847(2) 0.76442(17) 0.44497(16) 0.0436(5) Uani 1 1 d . . . . .
H215 H 0.446887 0.813580 0.494892 0.052 Uiso 1 1 calc R U . . .
C216 C 0.2352(2) 0.74272(15) 0.45337(14) 0.0374(4) Uani 1 1 d . . . . .
H216 H 0.196158 0.777525 0.509512 0.045 Uiso 1 1 calc R U . . .
C221 C -0.10359(19) 0.57312(12) 0.30347(13) 0.0291(4) Uani 1 1 d . . . . .
C222 C -0.0301(2) 0.53126(13) 0.22596(14) 0.0345(4) Uani 1 1 d . . . . .
C223 C -0.1048(3) 0.46389(15) 0.14300(16) 0.0457(5) Uani 1 1 d . . . . .
H223 H -0.051950 0.435773 0.090903 0.055 Uiso 1 1 calc R U . . .
C224 C -0.2559(3) 0.43839(15) 0.13712(17) 0.0484(5) Uani 1 1 d . . . . .
H224 H -0.308067 0.393363 0.080306 0.058 Uiso 1 1 calc R U . . .
C225 C -0.3326(2) 0.47820(16) 0.21392(18) 0.0481(5) Uani 1 1 d . . . . .
H225 H -0.436931 0.460034 0.210175 0.058 Uiso 1 1 calc R U . . .
C226 C -0.2564(2) 0.54412(14) 0.29539(16) 0.0399(4) Uani 1 1 d . . . . .
H226 H -0.309507 0.570742 0.347830 0.048 Uiso 1 1 calc R U . . .
C231 C -0.09191(18) 0.74170(12) 0.41806(12) 0.0261(3) Uani 1 1 d . . . . .
C232 C -0.0707(2) 0.79947(14) 0.36163(15) 0.0373(4) Uani 1 1 d . . . . .
H232 H -0.016578 0.779169 0.308427 0.045 Uiso 1 1 calc R U . . .
C233 C -0.1272(2) 0.88589(15) 0.38200(17) 0.0451(5) Uani 1 1 d . . . . .
H233 H -0.113377 0.923924 0.342106 0.054 Uiso 1 1 calc R U . . .
C234 C -0.2039(2) 0.91750(14) 0.46014(16) 0.0406(5) Uani 1 1 d . . . . .
H234 H -0.239037 0.978387 0.475635 0.049 Uiso 1 1 calc R U . . .
C235 C -0.2286(2) 0.85997(14) 0.51510(14) 0.0352(4) Uani 1 1 d . . . . .
H235 H -0.283119 0.880539 0.568047 0.042 Uiso 1 1 calc R U . . .
C236 C -0.17428(19) 0.77167(13) 0.49379(13) 0.0302(4) Uani 1 1 d . . . . .
H236 H -0.193909 0.731768 0.531476 0.036 Uiso 1 1 calc R U . . .
H1 H 0.517(3) 0.159(2) 0.089(2) 0.075(9) Uiso 1 1 d . . . . .
H2 H -0.006(3) 0.6535(19) 0.5258(19) 0.047(7) Uiso 1 1 d . . . . .
C31 C 0.8664(4) 0.7513(4) 0.0805(3) 0.0920(9) Uani 0.648(7) 1 d DG . P A 1
C32 C 0.8804(5) 0.8266(4) 0.0434(3) 0.0920(9) Uani 0.648(7) 1 d DG . P A 1
H32 H 0.796618 0.855705 0.034605 0.110 Uiso 0.648(7) 1 calc R U P A 1
C33 C 1.0170(6) 0.8594(3) 0.0191(3) 0.0920(9) Uani 0.648(7) 1 d DG . P A 1
H33 H 1.026555 0.910876 -0.006239 0.110 Uiso 0.648(7) 1 calc R U P A 1
C34 C 1.1396(4) 0.8168(4) 0.0320(3) 0.0920(9) Uani 0.648(7) 1 d DG . P A 1
H34 H 1.232967 0.839233 0.015394 0.110 Uiso 0.648(7) 1 calc R U P A 1
C35 C 1.1256(4) 0.7415(4) 0.0691(3) 0.0920(9) Uani 0.648(7) 1 d DG . P A 1
H35 H 1.209442 0.712418 0.077872 0.110 Uiso 0.648(7) 1 calc R U P A 1
C36 C 0.9891(5) 0.7087(3) 0.0934(3) 0.0920(9) Uani 0.648(7) 1 d DG . P A 1
H36 H 0.979505 0.657246 0.118717 0.110 Uiso 0.648(7) 1 calc R U P A 1
C37 C 0.7200(7) 0.7096(4) 0.1071(4) 0.0920(9) Uani 0.648(7) 1 d D . P A 1
H37 H 0.741754 0.688751 0.162342 0.110 Uiso 0.648(7) 1 calc R U P A 1
C38 C 0.6364(8) 0.6268(5) 0.0326(4) 0.0920(9) Uani 0.648(7) 1 d D . P A 1
H38A H 0.608039 0.647092 -0.020555 0.138 Uiso 0.648(7) 1 calc R U P A 1
H38B H 0.547106 0.602037 0.055998 0.138 Uiso 0.648(7) 1 calc R U P A 1
H38C H 0.697487 0.575022 0.011861 0.138 Uiso 0.648(7) 1 calc R U P A 1
C39 C 0.6231(7) 0.7948(5) 0.1383(4) 0.0920(9) Uani 0.648(7) 1 d D . P A 1
H39A H 0.591768 0.811449 0.083335 0.138 Uiso 0.648(7) 1 calc R U P A 1
H39B H 0.682073 0.852544 0.185565 0.138 Uiso 0.648(7) 1 calc R U P A 1
H39C H 0.535489 0.773022 0.165125 0.138 Uiso 0.648(7) 1 calc R U P A 1
C41 C 0.8720(6) 0.7497(6) 0.0665(5) 0.0744(14) Uani 0.352(7) 1 d DG . P A 2
C42 C 0.9293(8) 0.8152(5) 0.0236(5) 0.0744(14) Uani 0.352(7) 1 d DG . P A 2
H42 H 0.865100 0.849129 -0.000485 0.089 Uiso 0.352(7) 1 calc R U P A 2
C43 C 1.0805(8) 0.8311(5) 0.0161(5) 0.0744(14) Uani 0.352(7) 1 d DG . P A 2
H43 H 1.119696 0.875887 -0.013255 0.089 Uiso 0.352(7) 1 calc R U P A 2
C44 C 1.1745(6) 0.7815(6) 0.0514(5) 0.0744(14) Uani 0.352(7) 1 d DG . P A 2
H44 H 1.277844 0.792323 0.046171 0.089 Uiso 0.352(7) 1 calc R U P A 2
C45 C 1.1172(7) 0.7159(5) 0.0942(5) 0.0744(14) Uani 0.352(7) 1 d DG . P A 2
H45 H 1.181399 0.682001 0.118368 0.089 Uiso 0.352(7) 1 calc R U P A 2
C46 C 0.9660(8) 0.7000(5) 0.1018(5) 0.0744(14) Uani 0.352(7) 1 d DG . P A 2
H46 H 0.926804 0.655241 0.131139 0.089 Uiso 0.352(7) 1 calc R U P A 2
C47 C 0.7016(10) 0.7300(6) 0.0589(6) 0.0744(14) Uani 0.352(7) 1 d D . P A 2
H47 H 0.659458 0.769088 0.023773 0.089 Uiso 0.352(7) 1 calc R U P A 2
C48 C 0.6593(13) 0.6154(7) -0.0001(6) 0.0744(14) Uani 0.352(7) 1 d D . P A 2
H48A H 0.640193 0.606155 -0.067036 0.112 Uiso 0.352(7) 1 calc R U P A 2
H48B H 0.570390 0.588213 0.021861 0.112 Uiso 0.352(7) 1 calc R U P A 2
H48C H 0.741613 0.581892 0.008975 0.112 Uiso 0.352(7) 1 calc R U P A 2
C49 C 0.6377(12) 0.7510(7) 0.1572(6) 0.0744(14) Uani 0.352(7) 1 d D . P A 2
H49A H 0.673301 0.819052 0.196793 0.112 Uiso 0.352(7) 1 calc R U P A 2
H49B H 0.670867 0.707126 0.188047 0.112 Uiso 0.352(7) 1 calc R U P A 2
H49C H 0.529235 0.739945 0.147916 0.112 Uiso 0.352(7) 1 calc R U P A 2

loop_
_atom_site_aniso_label
_atom_site_aniso_U_11
_atom_site_aniso_U_22
_atom_site_aniso_U_33
_atom_site_aniso_U_23
_atom_site_aniso_U_13
_atom_site_aniso_U_12
O1 0.0334(7) 0.0451(8) 0.0667(10) 0.0390(7) -0.0036(6) 0.0020(6)
O2 0.0376(8) 0.0441(8) 0.0497(9) -0.0016(7) 0.0171(6) 0.0051(6)
N1 0.0348(8) 0.0289(7) 0.0251(7) 0.0109(6) 0.0031(6) 0.0065(6)
N2 0.0384(8) 0.0307(8) 0.0348(8) 0.0203(7) 0.0136(6) 0.0149(6)
C11 0.0300(8) 0.0238(7) 0.0240(8) 0.0091(6) 0.0032(6) 0.0059(6)
C12 0.0364(9) 0.0312(9) 0.0246(8) 0.0079(7) 0.0019(7) 0.0081(7)
C21 0.0279(8) 0.0254(8) 0.0322(8) 0.0160(7) 0.0082(6) 0.0078(6)
C22 0.0439(10) 0.0378(10) 0.0465(11) 0.0283(9) 0.0212(9) 0.0210(8)
C111 0.0319(8) 0.0222(7) 0.0238(8) 0.0061(6) 0.0045(6) 0.0041(6)
C112 0.0323(9) 0.0275(8) 0.0364(9) 0.0132(7) 0.0024(7) 0.0035(7)
C113 0.0449(11) 0.0345(10) 0.0488(11) 0.0247(9) 0.0036(9) 0.0043(8)
C114 0.0462(11) 0.0313(9) 0.0446(11) 0.0168(8) 0.0097(9) -0.0011(8)
C115 0.0338(9) 0.0356(10) 0.0379(10) 0.0087(8) 0.0058(8) -0.0021(7)
C116 0.0329(9) 0.0330(9) 0.0305(9) 0.0102(7) 0.0024(7) 0.0036(7)
C121 0.0302(8) 0.0243(8) 0.0251(8) 0.0072(6) 0.0037(6) 0.0032(6)
C122 0.0313(9) 0.0260(8) 0.0329(9) 0.0100(7) 0.0035(7) 0.0041(6)
C123 0.0335(9) 0.0364(10) 0.0448(11) 0.0146(8) -0.0007(8) 0.0060(8)
C124 0.0301(9) 0.0449(11) 0.0430(11) 0.0105(9) 0.0027(8) 0.0011(8)
C125 0.0386(11) 0.0531(13) 0.0507(12) 0.0263(10) 0.0050(9) -0.0071(9)
C126 0.0385(10) 0.0438(11) 0.0439(11) 0.0255(9) 0.0032(8) 0.0002(8)
C131 0.0358(9) 0.0253(8) 0.0397(10) 0.0138(7) 0.0154(7) 0.0077(7)
C132 0.0878(18) 0.0362(11) 0.0397(11) 0.0099(9) 0.0204(11) 0.0215(11)
C133 0.123(3) 0.0373(12) 0.0592(16) 0.0078(11) 0.0469(17) 0.0244(15)
C134 0.0777(18) 0.0335(11) 0.109(2) 0.0263(14) 0.0625(18) 0.0254(12)
C135 0.0373(11) 0.0412(12) 0.115(2) 0.0375(14) 0.0278(13) 0.0178(9)
C136 0.0297(9) 0.0345(10) 0.0684(14) 0.0215(10) 0.0082(9) 0.0084(7)
C211 0.0278(8) 0.0297(8) 0.0353(9) 0.0200(7) 0.0059(7) 0.0082(6)
C212 0.0304(9) 0.0296(9) 0.0428(10) 0.0134(8) 0.0086(7) 0.0096(7)
C213 0.0350(10) 0.0442(11) 0.0594(13) 0.0200(10) 0.0184(9) 0.0151(8)
C214 0.0267(9) 0.0503(12) 0.0676(14) 0.0343(11) 0.0076(9) 0.0077(8)
C215 0.0346(10) 0.0529(12) 0.0474(12) 0.0267(10) -0.0042(8) -0.0015(9)
C216 0.0345(9) 0.0457(11) 0.0351(10) 0.0191(8) 0.0025(7) 0.0038(8)
C221 0.0316(8) 0.0231(8) 0.0369(9) 0.0152(7) 0.0063(7) 0.0052(6)
C222 0.0359(9) 0.0261(8) 0.0415(10) 0.0102(7) 0.0098(8) 0.0057(7)
C223 0.0539(12) 0.0340(10) 0.0425(11) 0.0050(8) 0.0093(9) 0.0035(9)
C224 0.0543(13) 0.0319(10) 0.0498(12) 0.0070(9) -0.0046(10) -0.0030(9)
C225 0.0359(10) 0.0375(11) 0.0651(14) 0.0137(10) 0.0007(10) -0.0023(8)
C226 0.0328(9) 0.0342(10) 0.0520(12) 0.0139(9) 0.0105(8) 0.0021(7)
C231 0.0244(7) 0.0231(7) 0.0328(8) 0.0126(6) 0.0014(6) 0.0037(6)
C232 0.0408(10) 0.0352(10) 0.0461(11) 0.0234(8) 0.0141(8) 0.0130(8)
C233 0.0485(12) 0.0360(10) 0.0646(14) 0.0314(10) 0.0124(10) 0.0142(9)
C234 0.0379(10) 0.0261(9) 0.0566(12) 0.0109(8) 0.0010(9) 0.0109(7)
C235 0.0315(9) 0.0340(9) 0.0360(9) 0.0047(7) 0.0001(7) 0.0106(7)
C236 0.0296(8) 0.0317(9) 0.0316(9) 0.0124(7) 0.0034(7) 0.0085(7)
C31 0.1136(18) 0.0877(15) 0.0630(12) 0.0203(10) 0.0066(11) -0.0098(12)
C32 0.1136(18) 0.0877(15) 0.0630(12) 0.0203(10) 0.0066(11) -0.0098(12)
C33 0.1136(18) 0.0877(15) 0.0630(12) 0.0203(10) 0.0066(11) -0.0098(12)
C34 0.1136(18) 0.0877(15) 0.0630(12) 0.0203(10) 0.0066(11) -0.0098(12)
C35 0.1136(18) 0.0877(15) 0.0630(12) 0.0203(10) 0.0066(11) -0.0098(12)
C36 0.1136(18) 0.0877(15) 0.0630(12) 0.0203(10) 0.0066(11) -0.0098(12)
C37 0.1136(18) 0.0877(15) 0.0630(12) 0.0203(10) 0.0066(11) -0.0098(12)
C38 0.1136(18) 0.0877(15) 0.0630(12) 0.0203(10) 0.0066(11) -0.0098(12)
C39 0.1136(18) 0.0877(15) 0.0630(12) 0.0203(10) 0.0066(11) -0.0098(12)
C41 0.100(3) 0.061(2) 0.0534(19) 0.0157(14) 0.0042(16) -0.0057(17)
C42 0.100(3) 0.061(2) 0.0534(19) 0.0157(14) 0.0042(16) -0.0057(17)
C43 0.100(3) 0.061(2) 0.0534(19) 0.0157(14) 0.0042(16) -0.0057(17)
C44 0.100(3) 0.061(2) 0.0534(19) 0.0157(14) 0.0042(16) -0.0057(17)
C45 0.100(3) 0.061(2) 0.0534(19) 0.0157(14) 0.0042(16) -0.0057(17)
C46 0.100(3) 0.061(2) 0.0534(19) 0.0157(14) 0.0042(16) -0.0057(17)
C47 0.100(3) 0.061(2) 0.0534(19) 0.0157(14) 0.0042(16) -0.0057(17)
C48 0.100(3) 0.061(2) 0.0534(19) 0.0157(14) 0.0042(16) -0.0057(17)
C49 0.100(3) 0.061(2) 0.0534(19) 0.0157(14) 0.0042(16) -0.0057(17)

loop_
_atom_type_symbol
_atom_type_description
_atom_type_scat_dispersion_real
_atom_type_scat_dispersion_imag
_atom_type_scat_source
C C 0.0033 0.0016 'International Tables Vol C Tables 4.2.6.8 and 6.1.1.4'
H H 0.0000 0.0000 'International Tables Vol C Tables 4.2.6.8 and 6.1.1.4'
N N 0.0061 0.0033 'International Tables Vol C Tables 4.2.6.8 and 6.1.1.4'
O O 0.0106 0.0060 'International Tables Vol C Tables 4.2.6.8 and 6.1.1.4'

loop_
_geom_angle_atom_site_label_1
_geom_angle_atom_site_label_2
_geom_angle_atom_site_label_3
_geom_angle
_geom_angle_site_symmetry_1
_geom_angle_site_symmetry_3
C122 O1 C112 118.82(14) . .
C212 O2 C222 118.48(14) . .
C12 N1 C11 114.62(13) . .
C12 N1 H1 112(2) . .
C11 N1 H1 101(2) . .
C22 N2 C21 115.00(14) . .
C22 N2 H2 107.8(16) . .
C21 N2 H2 108.6(16) . .
N1 C11 C111 108.71(13) . .
N1 C11 C121 111.26(13) . .
C111 C11 C121 109.91(13) . .
N1 C11 C131 109.06(14) . .
C111 C11 C131 109.09(13) . .
C121 C11 C131 108.78(14) . .
N1 C12 C12 109.76(18) . 2_655
N1 C12 H12A 109.7 . .
C12 C12 H12A 109.7 2_655 .
N1 C12 H12B 109.7 . .
C12 C12 H12B 109.7 2_655 .
H12A C12 H12B 108.2 . .
N2 C21 C221 108.56(14) . .
N2 C21 C211 112.36(14) . .
C221 C21 C211 109.76(14) . .
N2 C21 C231 108.15(13) . .
C221 C21 C231 109.19(13) . .
C211 C21 C231 108.77(13) . .
N2 C22 C22 109.57(18) . 2_566
N2 C22 H22A 109.8 . .
C22 C22 H22A 109.8 2_566 .
N2 C22 H22B 109.8 . .
C22 C22 H22B 109.8 2_566 .
H22A C22 H22B 108.2 . .
C112 C111 C116 117.44(16) . .
C112 C111 C11 122.17(15) . .
C116 C111 C11 120.38(15) . .
O1 C112 C111 123.38(16) . .
O1 C112 C113 115.03(16) . .
C111 C112 C113 121.58(17) . .
C114 C113 C112 119.61(18) . .
C114 C113 H113 120.2 . .
C112 C113 H113 120.2 . .
C113 C114 C115 120.13(18) . .
C113 C114 H114 119.9 . .
C115 C114 H114 119.9 . .
C116 C115 C114 119.60(18) . .
C116 C115 H115 120.2 . .
C114 C115 H115 120.2 . .
C115 C116 C111 121.63(17) . .
C115 C116 H116 119.2 . .
C111 C116 H116 119.2 . .
C122 C121 C126 117.38(16) . .
C122 C121 C11 122.65(15) . .
C126 C121 C11 119.96(16) . .
O1 C122 C121 123.01(16) . .
O1 C122 C123 115.35(16) . .
C121 C122 C123 121.63(17) . .
C124 C123 C122 119.67(19) . .
C124 C123 H123 120.2 . .
C122 C123 H123 120.2 . .
C123 C124 C125 119.87(18) . .
C123 C124 H124 120.1 . .
C125 C124 H124 120.1 . .
C126 C125 C124 119.67(19) . .
C126 C125 H125 120.2 . .
C124 C125 H125 120.2 . .
C125 C126 C121 121.77(19) . .
C125 C126 H126 119.1 . .
C121 C126 H126 119.1 . .
C136 C131 C132 118.40(19) . .
C136 C131 C11 122.97(18) . .
C132 C131 C11 118.62(18) . .
C131 C132 C133 121.0(3) . .
C131 C132 H132 119.5 . .
C133 C132 H132 119.5 . .
C134 C133 C132 120.2(3) . .
C134 C133 H133 119.9 . .
C132 C133 H133 119.9 . .
C135 C134 C133 119.6(2) . .
C135 C134 H134 120.2 . .
C133 C134 H134 120.2 . .
C134 C135 C136 120.6(3) . .
C134 C135 H135 119.7 . .
C136 C135 H135 119.7 . .
C131 C136 C135 120.3(2) . .
C131 C136 H136 119.9 . .
C135 C136 H136 119.9 . .
C212 C211 C216 117.23(17) . .
C212 C211 C21 122.38(16) . .
C216 C211 C21 120.38(16) . .
O2 C212 C211 123.27(16) . .
O2 C212 C213 115.06(17) . .
C211 C212 C213 121.67(19) . .
C214 C213 C212 119.8(2) . .
C214 C213 H213 120.1 . .
C212 C213 H213 120.1 . .
C213 C214 C215 119.82(19) . .
C213 C214 H214 120.1 . .
C215 C214 H214 120.1 . .
C214 C215 C216 119.8(2) . .
C214 C215 H215 120.1 . .
C216 C215 H215 120.1 . .
C215 C216 C211 121.69(19) . .
C215 C216 H216 119.2 . .
C211 C216 H216 119.2 . .
C222 C221 C226 117.13(17) . .
C222 C221 C21 122.30(16) . .
C226 C221 C21 120.57(16) . .
O2 C222 C221 123.45(17) . .
O2 C222 C223 114.70(17) . .
C221 C222 C223 121.85(18) . .
C224 C223 C222 119.4(2) . .
C224 C223 H223 120.3 . .
C222 C223 H223 120.3 . .
C223 C224 C225 120.2(2) . .
C223 C224 H224 119.9 . .
C225 C224 H224 119.9 . .
C226 C225 C224 119.4(2) . .
C226 C225 H225 120.3 . .
C224 C225 H225 120.3 . .
C225 C226 C221 122.01(19) . .
C225 C226 H226 119.0 . .
C221 C226 H226 119.0 . .
C236 C231 C232 118.47(16) . .
C236 C231 C21 122.51(15) . .
C232 C231 C21 119.02(15) . .
C233 C232 C231 120.79(18) . .
C233 C232 H232 119.6 . .
C231 C232 H232 119.6 . .
C232 C233 C234 120.40(19) . .
C232 C233 H233 119.8 . .
C234 C233 H233 119.8 . .
C235 C234 C233 119.32(17) . .
C235 C234 H234 120.3 . .
C233 C234 H234 120.3 . .
C234 C235 C236 120.50(18) . .
C234 C235 H235 119.8 . .
C236 C235 H235 119.8 . .
C231 C236 C235 120.44(17) . .
C231 C236 H236 119.8 . .
C235 C236 H236 119.8 . .
C32 C31 C36 120.0 . .
C32 C31 C37 123.3(4) . .
C36 C31 C37 116.7(4) . .
C33 C32 C31 120.0 . .
C33 C32 H32 120.0 . .
C31 C32 H32 120.0 . .
C34 C33 C32 120.0 . .
C34 C33 H33 120.0 . .
C32 C33 H33 120.0 . .
C33 C34 C35 120.0 . .
C33 C34 H34 120.0 . .
C35 C34 H34 120.0 . .
C34 C35 C36 120.0 . .
C34 C35 H35 120.0 . .
C36 C35 H35 120.0 . .
C35 C36 C31 120.0 . .
C35 C36 H36 120.0 . .
C31 C36 H36 120.0 . .
C38 C37 C31 114.3(5) . .
C38 C37 C39 109.5(6) . .
C31 C37 C39 107.9(5) . .
C38 C37 H37 108.3 . .
C31 C37 H37 108.3 . .
C39 C37 H37 108.3 . .
C37 C38 H38A 109.5 . .
C37 C38 H38B 109.5 . .
H38A C38 H38B 109.5 . .
C37 C38 H38C 109.5 . .
H38A C38 H38C 109.5 . .
H38B C38 H38C 109.5 . .
C37 C39 H39A 109.5 . .
C37 C39 H39B 109.5 . .
H39A C39 H39B 109.5 . .
C37 C39 H39C 109.5 . .
H39A C39 H39C 109.5 . .
H39B C39 H39C 109.5 . .
C42 C41 C46 120.0 . .
C42 C41 C47 114.1(6) . .
C46 C41 C47 125.4(6) . .
C41 C42 C43 120.0 . .
C41 C42 H42 120.0 . .
C43 C42 H42 120.0 . .
C44 C43 C42 120.0 . .
C44 C43 H43 120.0 . .
C42 C43 H43 120.0 . .
C43 C44 C45 120.0 . .
C43 C44 H44 120.0 . .
C45 C44 H44 120.0 . .
C46 C45 C44 120.0 . .
C46 C45 H45 120.0 . .
C44 C45 H45 120.0 . .
C45 C46 C41 120.0 . .
C45 C46 H46 120.0 . .
C41 C46 H46 120.0 . .
C41 C47 C49 113.3(7) . .
C41 C47 C48 104.2(8) . .
C49 C47 C48 108.8(7) . .
C41 C47 H47 110.1 . .
C49 C47 H47 110.1 . .
C48 C47 H47 110.1 . .
C47 C48 H48A 109.5 . .
C47 C48 H48B 109.5 . .
H48A C48 H48B 109.5 . .
C47 C48 H48C 109.5 . .
H48A C48 H48C 109.5 . .
H48B C48 H48C 109.5 . .
C47 C49 H49A 109.5 . .
C47 C49 H49B 109.5 . .
H49A C49 H49B 109.5 . .
C47 C49 H49C 109.5 . .
H49A C49 H49C 109.5 . .
H49B C49 H49C 109.5 . .

loop_
_geom_bond_atom_site_label_1
_geom_bond_atom_site_label_2
_geom_bond_distance
_geom_bond_site_symmetry_2
O1 C122 1.374(2) .
O1 C112 1.379(2) .
O2 C212 1.376(2) .
O2 C222 1.378(2) .
N1 C12 1.464(2) .
N1 C11 1.478(2) .
N1 H1 0.92(3) .
N2 C22 1.458(2) .
N2 C21 1.476(2) .
N2 H2 0.90(3) .
C11 C111 1.524(2) .
C11 C121 1.526(2) .
C11 C131 1.536(2) .
C12 C12 1.515(3) 2_655
C12 H12A 0.9900 .
C12 H12B 0.9900 .
C21 C221 1.519(2) .
C21 C211 1.532(2) .
C21 C231 1.540(2) .
C22 C22 1.511(3) 2_566
C22 H22A 0.9900 .
C22 H22B 0.9900 .
C111 C112 1.382(2) .
C111 C116 1.394(2) .
C112 C113 1.391(3) .
C113 C114 1.374(3) .
C113 H113 0.9500 .
C114 C115 1.382(3) .
C114 H114 0.9500 .
C115 C116 1.380(3) .
C115 H115 0.9500 .
C116 H116 0.9500 .
C121 C122 1.381(2) .
C121 C126 1.392(2) .
C122 C123 1.394(3) .
C123 C124 1.375(3) .
C123 H123 0.9500 .
C124 C125 1.384(3) .
C124 H124 0.9500 .
C125 C126 1.381(3) .
C125 H125 0.9500 .
C126 H126 0.9500 .
C131 C136 1.381(3) .
C131 C132 1.384(3) .
C132 C133 1.384(3) .
C132 H132 0.9500 .
C133 C134 1.373(5) .
C133 H133 0.9500 .
C134 C135 1.366(5) .
C134 H134 0.9500 .
C135 C136 1.397(3) .
C135 H135 0.9500 .
C136 H136 0.9500 .
C211 C212 1.380(3) .
C211 C216 1.392(3) .
C212 C213 1.397(3) .
C213 C214 1.371(3) .
C213 H213 0.9500 .
C214 C215 1.381(3) .
C214 H214 0.9500 .
C215 C216 1.385(3) .
C215 H215 0.9500 .
C216 H216 0.9500 .
C221 C222 1.385(3) .
C221 C226 1.394(3) .
C222 C223 1.391(3) .
C223 C224 1.375(3) .
C223 H223 0.9500 .
C224 C225 1.388(3) .
C224 H224 0.9500 .
C225 C226 1.374(3) .
C225 H225 0.9500 .
C226 H226 0.9500 .
C231 C236 1.385(2) .
C231 C232 1.391(2) .
C232 C233 1.380(3) .
C232 H232 0.9500 .
C233 C234 1.383(3) .
C233 H233 0.9500 .
C234 C235 1.373(3) .
C234 H234 0.9500 .
C235 C236 1.393(2) .
C235 H235 0.9500 .
C236 H236 0.9500 .
C31 C32 1.3900 .
C31 C36 1.3900 .
C31 C37 1.527(6) .
C32 C33 1.3900 .
C32 H32 0.9500 .
C33 C34 1.3900 .
C33 H33 0.9500 .
C34 C35 1.3900 .
C34 H34 0.9500 .
C35 C36 1.3900 .
C35 H35 0.9500 .
C36 H36 0.9500 .
C37 C38 1.448(7) .
C37 C39 1.587(8) .
C37 H37 1.0000 .
C38 H38A 0.9800 .
C38 H38B 0.9800 .
C38 H38C 0.9800 .
C39 H39A 0.9800 .
C39 H39B 0.9800 .
C39 H39C 0.9800 .
C41 C42 1.3900 .
C41 C46 1.3900 .
C41 C47 1.539(9) .
C42 C43 1.3900 .
C42 H42 0.9500 .
C43 C44 1.3900 .
C43 H43 0.9500 .
C44 C45 1.3900 .
C44 H44 0.9500 .
C45 C46 1.3900 .
C45 H45 0.9500 .
C46 H46 0.9500 .
C47 C49 1.575(11) .
C47 C48 1.604(11) .
C47 H47 1.0000 .
C48 H48A 0.9800 .
C48 H48B 0.9800 .
C48 H48C 0.9800 .
C49 H49A 0.9800 .
C49 H49B 0.9800 .
C49 H49C 0.9800 .

loop_
_geom_hbond_atom_site_label_D
_geom_hbond_atom_site_label_H
_geom_hbond_atom_site_label_A
_geom_hbond_distance_DH
_geom_hbond_distance_HA
_geom_hbond_distance_DA
_geom_hbond_angle_DHA
_geom_hbond_publ_flag
C136 H136 N1 0.95 2.43 2.790(3) 102 yes
C236 H236 N2 0.95 2.39 2.758(2) 102 yes

loop_
_geom_torsion_atom_site_label_1
_geom_torsion_atom_site_label_2
_geom_torsion_atom_site_label_3
_geom_torsion_atom_site_label_4
_geom_torsion
_geom_torsion_site_symmetry_4
C12 N1 C11 C111 -61.74(18) .
C12 N1 C11 C121 59.43(19) .
C12 N1 C11 C131 179.42(14) .
C11 N1 C12 C12 176.55(17) 2_655
C22 N2 C21 C221 65.6(2) .
C22 N2 C21 C211 -56.0(2) .
C22 N2 C21 C231 -176.08(16) .
C21 N2 C22 C22 -173.2(2) 2_566
N1 C11 C111 C112 123.24(17) .
C121 C11 C111 C112 1.2(2) .
C131 C11 C111 C112 -117.94(18) .
N1 C11 C111 C116 -55.73(19) .
C121 C11 C111 C116 -177.73(15) .
C131 C11 C111 C116 63.1(2) .
C122 O1 C112 C111 -2.2(3) .
C122 O1 C112 C113 177.10(17) .
C116 C111 C112 O1 179.03(17) .
C11 C111 C112 O1 0.0(3) .
C116 C111 C112 C113 -0.2(3) .
C11 C111 C112 C113 -179.18(17) .
O1 C112 C113 C114 -178.62(18) .
C111 C112 C113 C114 0.6(3) .
C112 C113 C114 C115 -0.5(3) .
C113 C114 C115 C116 0.0(3) .
C114 C115 C116 C111 0.5(3) .
C112 C111 C116 C115 -0.4(3) .
C11 C111 C116 C115 178.62(16) .
N1 C11 C121 C122 -121.00(17) .
C111 C11 C121 C122 -0.5(2) .
C131 C11 C121 C122 118.84(17) .
N1 C11 C121 C126 60.1(2) .
C111 C11 C121 C126 -179.43(16) .
C131 C11 C121 C126 -60.1(2) .
C112 O1 C122 C121 2.9(3) .
C112 O1 C122 C123 -178.38(17) .
C126 C121 C122 O1 177.40(17) .
C11 C121 C122 O1 -1.5(3) .
C126 C121 C122 C123 -1.2(3) .
C11 C121 C122 C123 179.83(16) .
O1 C122 C123 C124 -178.19(18) .
C121 C122 C123 C124 0.5(3) .
C122 C123 C124 C125 0.4(3) .
C123 C124 C125 C126 -0.5(3) .
C124 C125 C126 C121 -0.2(3) .
C122 C121 C126 C125 1.1(3) .
C11 C121 C126 C125 -179.97(19) .
N1 C11 C131 C136 10.3(2) .
C111 C11 C131 C136 -108.27(19) .
C121 C11 C131 C136 131.85(18) .
N1 C11 C131 C132 -170.64(18) .
C111 C11 C131 C132 70.8(2) .
C121 C11 C131 C132 -49.1(2) .
C136 C131 C132 C133 -0.2(3) .
C11 C131 C132 C133 -179.3(2) .
C131 C132 C133 C134 -1.2(4) .
C132 C133 C134 C135 1.5(4) .
C133 C134 C135 C136 -0.4(4) .
C132 C131 C136 C135 1.3(3) .
C11 C131 C136 C135 -179.66(18) .
C134 C135 C136 C131 -1.0(3) .
N2 C21 C211 C212 115.50(18) .
C221 C21 C211 C212 -5.4(2) .
C231 C21 C211 C212 -124.80(17) .
N2 C21 C211 C216 -63.6(2) .
C221 C21 C211 C216 175.49(15) .
C231 C21 C211 C216 56.1(2) .
C222 O2 C212 C211 3.7(3) .
C222 O2 C212 C213 -176.48(18) .
C216 C211 C212 O2 -179.11(17) .
C21 C211 C212 O2 1.7(3) .
C216 C211 C212 C213 1.1(3) .
C21 C211 C212 C213 -178.05(17) .
O2 C212 C213 C214 179.45(19) .
C211 C212 C213 C214 -0.7(3) .
C212 C213 C214 C215 -0.1(3) .
C213 C214 C215 C216 0.4(3) .
C214 C215 C216 C211 0.0(3) .
C212 C211 C216 C215 -0.7(3) .
C21 C211 C216 C215 178.46(17) .
N2 C21 C221 C222 -118.90(17) .
C211 C21 C221 C222 4.3(2) .
C231 C21 C221 C222 123.41(17) .
N2 C21 C221 C226 60.8(2) .
C211 C21 C221 C226 -176.02(16) .
C231 C21 C221 C226 -56.9(2) .
C212 O2 C222 C221 -4.9(3) .
C212 O2 C222 C223 175.30(18) .
C226 C221 C222 O2 -179.13(18) .
C21 C221 C222 O2 0.6(3) .
C226 C221 C222 C223 0.6(3) .
C21 C221 C222 C223 -179.63(17) .
O2 C222 C223 C224 -179.7(2) .
C221 C222 C223 C224 0.5(3) .
C222 C223 C224 C225 -1.2(3) .
C223 C224 C225 C226 0.7(3) .
C224 C225 C226 C221 0.4(3) .
C222 C221 C226 C225 -1.1(3) .
C21 C221 C226 C225 179.16(18) .
N2 C21 C231 C236 -7.3(2) .
C221 C21 C231 C236 110.63(18) .
C211 C21 C231 C236 -129.61(17) .
N2 C21 C231 C232 172.67(16) .
C221 C21 C231 C232 -69.4(2) .
C211 C21 C231 C232 50.4(2) .
C236 C231 C232 C233 1.6(3) .
C21 C231 C232 C233 -178.39(18) .
C231 C232 C233 C234 1.2(3) .
C232 C233 C234 C235 -2.7(3) .
C233 C234 C235 C236 1.4(3) .
C232 C231 C236 C235 -2.9(3) .
C21 C231 C236 C235 177.11(16) .
C234 C235 C236 C231 1.4(3) .
C36 C31 C32 C33 0.0 .
C37 C31 C32 C33 -178.7(5) .
C31 C32 C33 C34 0.0 .
C32 C33 C34 C35 0.0 .
C33 C34 C35 C36 0.0 .
C34 C35 C36 C31 0.0 .
C32 C31 C36 C35 0.0 .
C37 C31 C36 C35 178.8(5) .
C32 C31 C37 C38 91.8(6) .
C36 C31 C37 C38 -86.9(6) .
C32 C31 C37 C39 -30.2(6) .
C36 C31 C37 C39 151.0(4) .
C46 C41 C42 C43 0.0 .
C47 C41 C42 C43 -172.8(7) .
C41 C42 C43 C44 0.0 .
C42 C43 C44 C45 0.0 .
C43 C44 C45 C46 0.0 .
C44 C45 C46 C41 0.0 .
C42 C41 C46 C45 0.0 .
C47 C41 C46 C45 171.9(7) .
C42 C41 C47 C49 -124.2(8) .
C46 C41 C47 C49 63.5(9) .
C42 C41 C47 C48 117.7(7) .
C46 C41 C47 C48 -54.7(8) .
